data_4321219
loop_
_publ_author_name
'Fred B. Stocker'
'Doyle Britton'
'Victor G. Young'

_publ_section_title
;
 Crystal Structures of a Family of Silver Cyanide Complexes of Thiourea
 and Substituted Thioureas
;
_journal_name_full 'Inorganic Chemistry'
_journal_page_first 3479
_journal_page_last 3484
_journal_paper_doi 10.1021/ic990859l
_journal_volume 39
_journal_year 2000
_chemical_compound_source synthesis
_chemical_formula_sum 'C6 H12 Ag N3 S'
_chemical_formula_weight 266.12
_chemical_name_systematic
;
 silver(I) cyanide tetramethylthiourea complex 1/1
;
_space_group_IT_number 19
_symmetry_cell_setting orthorhombic
_symmetry_space_group_name_Hall 'P 2ac 2ab'
_symmetry_space_group_name_H-M 'P 21 21 21'
_atom_sites_solution_hydrogens geom
_atom_sites_solution_primary direct
_atom_sites_solution_secondary difmap
_audit_creation_method SHELXL
_cell_angle_alpha 90.00
_cell_angle_beta 90.00
_cell_angle_gamma 90.00
_cell_formula_units_Z 4
_cell_length_a 8.823(6)
_cell_length_b 10.209(2)
_cell_length_c 10.362(2)
_cell_measurement_reflns_used 25
_cell_measurement_temperature 297(2)
_cell_measurement_theta_max 22
_cell_measurement_theta_min 16
_cell_volume 933.3(7)
_computing_cell_refinement 'SAINT (Siemens, 1995)'
_computing_data_collection 'ASTRO (Siemens, 1995)'
_computing_data_reduction SAINT
_computing_molecular_graphics SHELXTL
_computing_publication_material SHELXTL
_computing_structure_refinement SHELXTL
_computing_structure_solution 'SHELXTL (Sheldrick, 1996)'
_diffrn_ambient_temperature 297(2)
_diffrn_measurement_device 'Enraf-Nonius CAD-4 diffractometer'
_diffrn_measurement_method 'omega-two theta scans'
_diffrn_radiation_monochromator graphite
_diffrn_radiation_source 'fine-focus sealed tube'
_diffrn_radiation_type MoK\a
_diffrn_radiation_wavelength 0.71073
_diffrn_reflns_av_R_equivalents 0.0194
_diffrn_reflns_av_sigmaI/netI 0.0433
_diffrn_reflns_limit_h_max 12
_diffrn_reflns_limit_h_min 0
_diffrn_reflns_limit_k_max 14
_diffrn_reflns_limit_k_min 0
_diffrn_reflns_limit_l_max 14
_diffrn_reflns_limit_l_min -14
_diffrn_reflns_number 3002
_diffrn_reflns_theta_max 29.97
_diffrn_reflns_theta_min 2.80
_diffrn_standards_decay_% 'lss than 1%'
_diffrn_standards_interval_time '6000 sec'
_diffrn_standards_number 3
_exptl_absorpt_coefficient_mu 2.326
_exptl_absorpt_correction_T_max 0.56
_exptl_absorpt_correction_T_min 0.45
_exptl_absorpt_correction_type 'psi scans'
_exptl_absorpt_process_details 'North, et al., 1968)'
_exptl_crystal_colour colorless
_exptl_crystal_density_diffrn 1.894
_exptl_crystal_density_meas ?
_exptl_crystal_description prism
_exptl_crystal_F_000 528
_exptl_crystal_size_max .45
_exptl_crystal_size_mid .30
_exptl_crystal_size_min .25
_refine_diff_density_max 0.695
_refine_diff_density_min -1.017
_refine_diff_density_rms 0.090
_refine_ls_abs_structure_details 'Flack H D (1983), Acta Cryst. A39, 876-881'
_refine_ls_abs_structure_Flack -0.03(5)
_refine_ls_extinction_coef 0.0697(22)
_refine_ls_extinction_expression Fc^*^=kFc[1+0.001xFc^2^\l^3^/sin(2\q)]^-1/4^
_refine_ls_extinction_method SHELXL
_refine_ls_goodness_of_fit_all 1.082
_refine_ls_goodness_of_fit_obs 1.100
_refine_ls_hydrogen_treatment riding
_refine_ls_matrix_type full
_refine_ls_number_parameters 105
_refine_ls_number_reflns 2714
_refine_ls_number_restraints 0
_refine_ls_restrained_S_all 1.082
_refine_ls_restrained_S_obs 1.100
_refine_ls_R_factor_all 0.052
_refine_ls_R_factor_obs 0.038
_refine_ls_shift/esd_max 0.020
_refine_ls_shift/esd_mean 0.001
_refine_ls_structure_factor_coef Fsqd
_refine_ls_weighting_details 'w=1/[\s^2^(Fo^2^)+(0.0170P)^2^+1.0100P] where P=(Fo^2^+2Fc^2^)/3'
_refine_ls_weighting_scheme calc
_refine_ls_wR_factor_all 0.089
_refine_ls_wR_factor_obs 0.081
_reflns_number_observed 2189
_reflns_number_total 2714
_reflns_observed_criterion >2sigma(I)
_cod_data_source_file ic990859l_5.cif
_cod_data_source_block (4)AgCN(tmtu)
_cod_depositor_comments
;
The following automatic conversions were performed:

'_exptl_crystal_density_meas' value 'not measured' was changed to '?'
- the value is perceived as not measured.

Automatic conversion script
Id: cif_fix_values 3008 2015-01-20 13:52:24Z robertas 

The following automatic conversions were performed:

'_refine_ls_weighting_scheme' value 'calc
w=1/[\s^2^(Fo^2^)+(0.0170P)^2^+1.0100P] where P=(Fo^2^+2Fc^2^)/3' was
changed to 'calc'. New tag '_refine_ls_weighting_details' was
created. The value of the new tag was set to
'w=1/[\s^2^(Fo^2^)+(0.0170P)^2^+1.0100P] where P=(Fo^2^+2Fc^2^)/3'.

Automatic conversion script
Id: cif_fix_values 3143 2015-03-26 13:38:13Z robertas 
;
_cod_database_code 4321219

loop_
_symmetry_equiv_pos_as_xyz
'x, y, z'
'-x+1/2, -y, z+1/2'
'-x, y+1/2, -z+1/2'
'x+1/2, -y+1/2, -z'

loop_
_atom_site_aniso_label
_atom_site_aniso_U_11
_atom_site_aniso_U_22
_atom_site_aniso_U_33
_atom_site_aniso_U_23
_atom_site_aniso_U_13
_atom_site_aniso_U_12
Ag1 0.0611(2) 0.0321(2) 0.1017(4) -0.0009(2) 0.0084(2) -0.0070(2)
N1 0.044(2) 0.035(2) 0.048(2) -0.006(2) 0.000(2) 0.002(2)
C1 0.044(2) 0.035(2) 0.048(2) -0.006(2) 0.000(2) 0.002(2)
C2 0.045(2) 0.036(2) 0.049(2) -0.006(2) -0.001(2) 0.000(2)
N2 0.045(2) 0.036(2) 0.049(2) -0.006(2) -0.001(2) 0.000(2)
S1 0.0394(5) 0.0246(4) 0.0713(7) -0.0024(5) 0.0061(5) -0.0007(4)
C11 0.032(2) 0.026(2) 0.033(2) -0.0030(14) 0.0036(15) -0.0008(13)
N12 0.035(2) 0.039(2) 0.038(2) 0.0040(14) -0.0041(14) -0.0047(14)
N13 0.040(2) 0.032(2) 0.038(2) 0.0017(14) -0.0032(15) 0.0006(13)
C12 0.041(2) 0.064(3) 0.051(3) 0.011(2) -0.010(2) -0.005(2)
C13 0.063(3) 0.029(2) 0.070(3) 0.005(2) 0.002(2) 0.006(2)
C14 0.039(2) 0.059(3) 0.044(2) 0.008(2) -0.003(2) 0.005(2)
C15 0.045(2) 0.054(3) 0.052(3) 0.005(2) -0.002(2) -0.020(2)

loop_
_atom_site_label
_atom_site_type_symbol
_atom_site_fract_x
_atom_site_fract_y
_atom_site_fract_z
_atom_site_U_iso_or_equiv
_atom_site_thermal_displace_type
_atom_site_occupancy
_atom_site_calc_flag
_atom_site_refinement_flags
_atom_site_disorder_group
Ag1 Ag 0.94437(5) 0.22465(4) 0.32721(5) 0.0650(2) Uani 1 d . .
N1 N 1.0195(5) -0.0826(4) 0.2521(4) 0.0423(9) Uani 0.50 d P .
C1 C 1.0195(5) -0.0826(4) 0.2521(4) 0.0423(9) Uani 0.50 d P .
C2 C 0.9984(5) 0.0239(4) 0.2822(4) 0.0434(9) Uani 0.50 d P .
N2 N 0.9984(5) 0.0239(4) 0.2822(4) 0.0434(9) Uani 0.50 d P .
S1 S 0.66228(12) 0.23556(10) 0.42970(12) 0.0451(3) Uani 1 d . .
C11 C 0.6070(4) 0.0741(3) 0.4349(4) 0.0302(7) Uani 1 d . .
N12 N 0.4758(4) 0.0360(4) 0.3811(3) 0.0373(7) Uani 1 d . .
N13 N 0.6920(4) -0.0155(3) 0.4935(3) 0.0368(7) Uani 1 d . .
C12 C 0.8095(5) 0.0171(6) 0.5852(5) 0.0522(12) Uani 1 d . .
H12A H 0.7910(25) 0.1028(17) 0.6199(28) 0.078 Uiso 1 calc R .
H12B H 0.9062(7) 0.0160(38) 0.5428(10) 0.078 Uiso 1 calc R .
H12C H 0.8094(30) -0.0460(23) 0.6540(21) 0.078 Uiso 1 calc R .
C13 C 0.6927(6) -0.1527(4) 0.4539(6) 0.0542(12) Uani 1 d . .
H13A H 0.6343(36) -0.1625(7) 0.3763(21) 0.081 Uiso 1 calc R .
H13B H 0.6490(39) -0.2055(6) 0.5210(17) 0.081 Uiso 1 calc R .
H13C H 0.7950(7) -0.1804(11) 0.4383(34) 0.081 Uiso 1 calc R .
C14 C 0.3986(5) 0.1147(5) 0.2836(4) 0.0474(11) Uani 1 d . .
H14A H 0.4682(13) 0.1773(25) 0.2480(26) 0.071 Uiso 1 calc R .
H14B H 0.3149(26) 0.1600(30) 0.3225(9) 0.071 Uiso 1 calc R .
H14C H 0.3619(37) 0.0586(6) 0.2161(19) 0.071 Uiso 1 calc R .
C15 C 0.3780(6) -0.0628(5) 0.4396(5) 0.0505(11) Uani 1 d . .
H15A H 0.3689(34) -0.1363(16) 0.3824(17) 0.076 Uiso 1 calc R .
H15B H 0.2795(14) -0.0260(12) 0.4550(33) 0.076 Uiso 1 calc R .
H15C H 0.4212(22) -0.0911(27) 0.5199(19) 0.076 Uiso 1 calc R .

loop_
_atom_type_symbol
_atom_type_description
_atom_type_scat_dispersion_real
_atom_type_scat_dispersion_imag
_atom_type_scat_source
C C 0.0033 0.0016 'International Tables Vol C Tables 4.2.6.8 and 6.1.1.4'
H H 0.0000 0.0000 'International Tables Vol C Tables 4.2.6.8 and 6.1.1.4'
N N 0.0061 0.0033 'International Tables Vol C Tables 4.2.6.8 and 6.1.1.4'
S S 0.1246 0.1234 'International Tables Vol C Tables 4.2.6.8 and 6.1.1.4'
Ag Ag -0.8971 1.1015 'International Tables Vol C Tables 4.2.6.8 and 6.1.1.4'

loop_
_geom_angle_atom_site_label_1
_geom_angle_atom_site_label_2
_geom_angle_atom_site_label_3
_geom_angle
_geom_angle_site_symmetry_1
_geom_angle_site_symmetry_3
_geom_angle_publ_flag
C1 Ag1 N1 0.0(3) 3_755 3_755 ?
C1 Ag1 C2 138.8(2) 3_755 . ?
N1 Ag1 C2 138.8(2) 3_755 . ?
C1 Ag1 N2 138.8(2) 3_755 . ?
N1 Ag1 N2 138.8(2) 3_755 . ?
C2 Ag1 N2 0.0(3) . . ?
C1 Ag1 S1 104.35(11) 3_755 . ?
N1 Ag1 S1 104.35(11) 3_755 . ?
C2 Ag1 S1 109.10(12) . . ?
N2 Ag1 S1 109.10(12) . . ?
N2 N1 C2 0.0(6) . . ?
N2 N1 Ag1 173.4(4) . 3_745 ?
C2 N1 Ag1 173.4(4) . 3_745 ?
N2 C1 C2 0.0(6) . . ?
N2 C1 Ag1 173.4(4) . 3_745 ?
C2 C1 Ag1 173.4(4) . 3_745 ?
C1 C2 N1 0.0(6) . . ?
C1 C2 Ag1 175.3(4) . . ?
N1 C2 Ag1 175.3(4) . . ?
C1 N2 N1 0.0(6) . . ?
C1 N2 Ag1 175.3(4) . . ?
N1 N2 Ag1 175.3(4) . . ?
C11 S1 Ag1 103.49(13) . . ?
N13 C11 N12 118.5(3) . . ?
N13 C11 S1 120.9(3) . . ?
N12 C11 S1 120.6(3) . . ?
C11 N12 C14 122.0(4) . . ?
C11 N12 C15 122.5(3) . . ?
C14 N12 C15 113.1(4) . . ?
C11 N13 C12 123.1(4) . . ?
C11 N13 C13 122.3(4) . . ?
C12 N13 C13 113.8(4) . . ?
N13 C12 H12A 109.5(3) . . ?
N13 C12 H12B 109.5(2) . . ?
H12A C12 H12B 109.5 . . ?
N13 C12 H12C 109.5(2) . . ?
H12A C12 H12C 109.5 . . ?
H12B C12 H12C 109.5 . . ?
N13 C13 H13A 109.5(3) . . ?
N13 C13 H13B 109.5(3) . . ?
H13A C13 H13B 109.5 . . ?
N13 C13 H13C 109.5(3) . . ?
H13A C13 H13C 109.5 . . ?
H13B C13 H13C 109.5 . . ?
N12 C14 H14A 109.5(2) . . ?
N12 C14 H14B 109.5(2) . . ?
H14A C14 H14B 109.5 . . ?
N12 C14 H14C 109.5(3) . . ?
H14A C14 H14C 109.5 . . ?
H14B C14 H14C 109.5 . . ?
N12 C15 H15A 109.5(3) . . ?
N12 C15 H15B 109.5(3) . . ?
H15A C15 H15B 109.5 . . ?
N12 C15 H15C 109.5(2) . . ?
H15A C15 H15C 109.5 . . ?
H15B C15 H15C 109.5 . . ?

loop_
_geom_bond_atom_site_label_1
_geom_bond_atom_site_label_2
_geom_bond_distance
_geom_bond_site_symmetry_2
_geom_bond_publ_flag
Ag1 C1 2.156(4) 3_755 ?
Ag1 N1 2.156(4) 3_755 ?
Ag1 C2 2.155(4) . ?
Ag1 N2 2.155(4) . ?
Ag1 S1 2.708(2) . ?
N1 N2 1.147(5) . ?
N1 C2 1.147(5) . ?
N1 Ag1 2.156(4) 3_745 ?
C1 N2 1.147(5) . ?
C1 C2 1.147(5) . ?
C1 Ag1 2.156(4) 3_745 ?
S1 C11 1.719(4) . ?
C11 N13 1.330(5) . ?
C11 N12 1.343(5) . ?
N12 C14 1.459(5) . ?
N12 C15 1.459(5) . ?
N13 C12 1.446(5) . ?
N13 C13 1.459(6) . ?
C12 H12A 0.96 . ?
C12 H12B 0.96 . ?
C12 H12C 0.96 . ?
C13 H13A 0.96 . ?
C13 H13B 0.96 . ?
C13 H13C 0.96 . ?
C14 H14A 0.96 . ?
C14 H14B 0.96 . ?
C14 H14C 0.96 . ?
C15 H15A 0.96 . ?
C15 H15B 0.96 . ?
C15 H15C 0.96 . ?
